data_7123002
loop_
_publ_author_name
'Maeda, Chihiro'
'Nagahata, Keiji'
'Takaishi, Kazuto'
'Ema, Tadashi'

_publ_section_title
;
 Synthesis of chiral carbazole-based BODIPYs showing circularly polarized
 luminescence
;
_journal_name_full 'Chemical Communications'
_journal_paper_doi 10.1039/C9CC00894B
_journal_year 2019
_chemical_formula_moiety 'C39 H22 B N2 O2 S'
_chemical_formula_sum 'C39 H22 B N2 O2 S'
_chemical_formula_weight 593.45
_space_group_crystal_system monoclinic
_space_group_IT_number 4
_space_group_name_Hall 'P 2yb'
_space_group_name_H-M_alt 'P 1 21 1'
_symmetry_space_group_name_Hall 'P 2yb'
_symmetry_space_group_name_H-M 'P 1 21 1'
_atom_sites_solution_hydrogens geom
_audit_creation_method SHELXL-2014/7
_audit_update_record
;
2018-12-17 deposited with the CCDC.    2019-02-14 downloaded from the CCDC.
;
_cell_angle_alpha 90
_cell_angle_beta 95.116(5)
_cell_angle_gamma 90
_cell_formula_units_Z 2
_cell_length_a 12.978(2)
_cell_length_b 6.7317(11)
_cell_length_c 16.309(3)
_cell_measurement_reflns_used 1541
_cell_measurement_temperature 93(2)
_cell_measurement_theta_max 68.2
_cell_measurement_theta_min 25.2
_cell_volume 1419.1(4)
_computing_structure_refinement 'SHELXL-2014/7 (Sheldrick, 2014)'
_diffrn_ambient_temperature 93(2)
_diffrn_detector_area_resol_mean 5.8140
_diffrn_measured_fraction_theta_full 0.976
_diffrn_measured_fraction_theta_max 0.976
_diffrn_measurement_device_type 'Rigaku XtaLAB P200'
_diffrn_measurement_method \w
_diffrn_radiation_type CuK\a
_diffrn_radiation_wavelength 1.54187
_diffrn_reflns_av_R_equivalents 0.0435
_diffrn_reflns_av_unetI/netI 0.0353
_diffrn_reflns_Laue_measured_fraction_full 0.976
_diffrn_reflns_Laue_measured_fraction_max 0.976
_diffrn_reflns_limit_h_max 13
_diffrn_reflns_limit_h_min -15
_diffrn_reflns_limit_k_max 8
_diffrn_reflns_limit_k_min -8
_diffrn_reflns_limit_l_max 19
_diffrn_reflns_limit_l_min -19
_diffrn_reflns_number 18311
_diffrn_reflns_point_group_measured_fraction_full 0.973
_diffrn_reflns_point_group_measured_fraction_max 0.973
_diffrn_reflns_theta_full 66.971
_diffrn_reflns_theta_max 66.971
_diffrn_reflns_theta_min 6.691
_exptl_absorpt_coefficient_mu 1.337
_exptl_absorpt_correction_T_max 0.987
_exptl_absorpt_correction_T_min 0.894
_exptl_absorpt_correction_type multi-scan
_exptl_absorpt_process_details 'REQAB (Rigaku, 1998)'
_exptl_crystal_colour Orange
_exptl_crystal_density_diffrn 1.389
_exptl_crystal_description prism
_exptl_crystal_F_000 614
_exptl_crystal_size_max 0.150
_exptl_crystal_size_mid 0.070
_exptl_crystal_size_min 0.010
_refine_diff_density_max 0.467
_refine_diff_density_min -0.203
_refine_diff_density_rms 0.046
_refine_ls_abs_structure_details
;
 Flack x determined using 1877 quotients [(I+)-(I-)]/[(I+)+(I-)]
 (Parsons, Flack and Wagner, Acta Cryst. B69 (2013) 249-259).
;
_refine_ls_abs_structure_Flack 0.013(8)
_refine_ls_extinction_method none
_refine_ls_goodness_of_fit_ref 1.011
_refine_ls_hydrogen_treatment constr
_refine_ls_matrix_type full
_refine_ls_number_parameters 406
_refine_ls_number_reflns 4918
_refine_ls_number_restraints 1
_refine_ls_restrained_S_all 1.010
_refine_ls_R_factor_all 0.0401
_refine_ls_R_factor_gt 0.0362
_refine_ls_shift/su_max 0.000
_refine_ls_shift/su_mean 0.000
_refine_ls_structure_factor_coef Fsqd
_refine_ls_weighting_details 'w=1/[\s^2^(Fo^2^)+(0.0700P)^2^] where P=(Fo^2^+2Fc^2^)/3'
_refine_ls_weighting_scheme calc
_refine_ls_wR_factor_gt 0.0932
_refine_ls_wR_factor_ref 0.0949
_reflns_Friedel_coverage 0.825
_reflns_Friedel_fraction_full 0.971
_reflns_Friedel_fraction_max 0.971
_reflns_number_gt 4447
_reflns_number_total 4918
_reflns_threshold_expression 'I > 2\s(I)'
_cod_data_source_file c9cc00894b2.cif
_cod_data_source_block 170206c1
_cod_database_code 7123002
_shelx_shelxl_version_number 2014/7
_shelx_space_group_comment
;
The symmetry employed for this shelxl refinement is uniquely defined
by the following loop, which should always be used as a source of
symmetry information in preference to the above space-group names.
They are only intended as comments.
;
_shelx_estimated_absorpt_t_min 0.825
_shelx_estimated_absorpt_t_max 0.987

loop_
_space_group_symop_operation_xyz
'x, y, z'
'-x, y+1/2, -z'

loop_
_atom_site_label
_atom_site_type_symbol
_atom_site_fract_x
_atom_site_fract_y
_atom_site_fract_z
_atom_site_U_iso_or_equiv
_atom_site_adp_type
_atom_site_occupancy
_atom_site_site_symmetry_order
_atom_site_calc_flag
_atom_site_refinement_flags_posn
_atom_site_refinement_flags_adp
C1 C 0.9029(2) 0.4465(4) 0.62362(18) 0.0268(7) Uani 1 1 d . .
H1 H 0.8891 0.4446 0.6799 0.032 Uiso 1 1 calc R U
C2 C 1.0010(3) 0.4853(4) 0.6005(2) 0.0316(7) Uani 1 1 d . .
H2 H 1.0556 0.5089 0.6422 0.038 Uiso 1 1 calc R U
C3 C 1.0223(3) 0.4909(5) 0.5184(2) 0.0341(8) Uani 1 1 d . .
H3 H 1.0907 0.5182 0.5053 0.041 Uiso 1 1 calc R U
C4 C 0.9457(3) 0.4575(4) 0.45584(19) 0.0301(7) Uani 1 1 d . .
H4 H 0.9604 0.4621 0.3998 0.036 Uiso 1 1 calc R U
C5 C 0.8460(3) 0.4168(4) 0.47679(18) 0.0276(7) Uani 1 1 d . .
C6 C 0.8245(2) 0.4100(4) 0.56034(17) 0.0235(6) Uani 1 1 d . .
C7 C 0.6751(2) 0.3511(4) 0.48650(15) 0.0221(6) Uani 1 1 d . .
C8 C 0.7499(2) 0.3733(3) 0.42631(16) 0.0199(6) Uani 1 1 d . .
C9 C 0.7144(3) 0.3591(5) 0.34420(17) 0.0313(7) Uani 1 1 d . .
H5 H 0.7619 0.3679 0.3033 0.038 Uiso 1 1 calc R U
C10 C 0.6099(3) 0.3323(5) 0.32096(17) 0.0333(7) Uani 1 1 d . .
H6 H 0.5876 0.3200 0.2641 0.040 Uiso 1 1 calc R U
C11 C 0.5365(3) 0.3225(5) 0.37848(17) 0.0303(6) Uani 1 1 d . .
C12 C 0.5694(2) 0.3334(5) 0.46339(15) 0.0244(6) Uani 1 1 d . .
C13 C 0.5016(2) 0.3352(5) 0.52814(15) 0.0233(6) Uani 1 1 d . .
C14 C 0.3570(2) 0.3383(5) 0.61359(16) 0.0259(6) Uani 1 1 d . .
C15 C 0.2651(2) 0.3378(5) 0.65120(17) 0.0284(6) Uani 1 1 d . .
H7 H 0.1999 0.3368 0.6196 0.034 Uiso 1 1 calc R U
C16 C 0.2719(2) 0.3386(5) 0.73618(18) 0.0324(6) Uani 1 1 d . .
H8 H 0.2105 0.3427 0.7638 0.039 Uiso 1 1 calc R U
C17 C 0.3678(2) 0.3335(6) 0.78170(17) 0.0310(6) Uani 1 1 d . .
H9 H 0.3704 0.3313 0.8401 0.037 Uiso 1 1 calc R U
C18 C 0.4600(2) 0.3315(5) 0.74436(16) 0.0278(6) Uani 1 1 d . .
H10 H 0.5249 0.3262 0.7762 0.033 Uiso 1 1 calc R U
C19 C 0.7645(2) 0.1230(4) 0.72973(17) 0.0249(6) Uani 1 1 d . .
C20 C 0.8253(3) -0.0372(5) 0.70446(19) 0.0305(7) Uani 1 1 d . .
H11 H 0.8007 -0.1174 0.6589 0.037 Uiso 1 1 calc R U
C21 C 0.9194(3) -0.0755(5) 0.74593(19) 0.0334(8) Uani 1 1 d . .
H12 H 0.9581 -0.1868 0.7304 0.040 Uiso 1 1 calc R U
C22 C 0.9606(3) 0.0471(5) 0.8117(2) 0.0341(8) Uani 1 1 d . .
C23 C 1.0608(3) 0.0174(6) 0.8516(2) 0.0416(8) Uani 1 1 d . .
H13 H 1.1012 -0.0916 0.8359 0.050 Uiso 1 1 calc R U
C24 C 1.1004(3) 0.1426(7) 0.9122(2) 0.0473(10) Uani 1 1 d . .
H14 H 1.1678 0.1199 0.9383 0.057 Uiso 1 1 calc R U
C25 C 1.0417(3) 0.3058(7) 0.9364(2) 0.0450(10) Uani 1 1 d . .
H15 H 1.0702 0.3945 0.9777 0.054 Uiso 1 1 calc R U
C26 C 0.9433(2) 0.3356(7) 0.90008(18) 0.0373(7) Uani 1 1 d . .
H16 H 0.9041 0.4446 0.9174 0.045 Uiso 1 1 calc R U
C27 C 0.8987(3) 0.2086(5) 0.83759(18) 0.0304(7) Uani 1 1 d . .
C28 C 0.7964(2) 0.2373(5) 0.79817(18) 0.0284(7) Uani 1 1 d . .
C29 C 0.7259(2) 0.3912(4) 0.82758(18) 0.0283(7) Uani 1 1 d . .
C30 C 0.7000(2) 0.3927(5) 0.91173(18) 0.0327(8) Uani 1 1 d . .
C31 C 0.7267(3) 0.2330(6) 0.9662(2) 0.0403(9) Uani 1 1 d . .
H17 H 0.7645 0.1229 0.9481 0.048 Uiso 1 1 calc R U
C32 C 0.6973(3) 0.2381(7) 1.0460(2) 0.0517(11) Uani 1 1 d . .
H18 H 0.7159 0.1316 1.0825 0.062 Uiso 1 1 calc R U
C33 C 0.6405(3) 0.3988(7) 1.0733(2) 0.0505(12) Uani 1 1 d . .
H19 H 0.6220 0.4008 1.1284 0.061 Uiso 1 1 calc R U
C34 C 0.6118(3) 0.5510(7) 1.0219(2) 0.0488(11) Uani 1 1 d . .
H20 H 0.5716 0.6564 1.0411 0.059 Uiso 1 1 calc R U
C35 C 0.6407(3) 0.5560(6) 0.93976(19) 0.0375(8) Uani 1 1 d . .
C36 C 0.6130(3) 0.7141(5) 0.8856(2) 0.0362(8) Uani 1 1 d . .
H21 H 0.5812 0.8292 0.9056 0.043 Uiso 1 1 calc R U
C37 C 0.6314(2) 0.7034(5) 0.80464(19) 0.0304(7) Uani 1 1 d . .
H22 H 0.6107 0.8095 0.7684 0.037 Uiso 1 1 calc R U
S1 S 0.36871(5) 0.33606(11) 0.50779(4) 0.02691(19) Uani 1 1 d . .
O1 O 0.67096(17) 0.1591(3) 0.68633(12) 0.0247(5) Uani 1 1 d . .
N1 N 0.71938(18) 0.3672(3) 0.56571(13) 0.0222(5) Uani 1 1 d . .
O2 O 0.68504(17) 0.5251(3) 0.69130(12) 0.0262(5) Uani 1 1 d . .
N2 N 0.53666(17) 0.3401(4) 0.60768(13) 0.0235(5) Uani 1 1 d . .
C38 C 0.4539(2) 0.3376(5) 0.65859(16) 0.0250(6) Uani 1 1 d . .
C39 C 0.6815(2) 0.5336(5) 0.77420(17) 0.0266(6) Uani 1 1 d . .
B1 B 0.6589(2) 0.3459(6) 0.64282(17) 0.0234(6) Uani 1 1 d . .

loop_
_atom_site_aniso_label
_atom_site_aniso_U_11
_atom_site_aniso_U_22
_atom_site_aniso_U_33
_atom_site_aniso_U_23
_atom_site_aniso_U_13
_atom_site_aniso_U_12
C1 0.0272(17) 0.0230(14) 0.0304(15) -0.0009(12) 0.0031(13) 0.0012(12)
C2 0.0266(17) 0.0236(14) 0.0447(18) -0.0045(13) 0.0035(14) -0.0009(13)
C3 0.0323(19) 0.0213(15) 0.0512(19) -0.0016(14) 0.0164(16) -0.0022(13)
C4 0.040(2) 0.0181(14) 0.0344(16) -0.0020(12) 0.0148(15) -0.0032(13)
C5 0.0327(18) 0.0182(13) 0.0333(15) 0.0006(12) 0.0107(13) 0.0021(12)
C6 0.0270(17) 0.0161(12) 0.0280(14) 0.0014(11) 0.0063(13) 0.0026(11)
C7 0.0279(15) 0.0161(13) 0.0225(12) -0.0009(12) 0.0033(11) -0.0004(13)
C8 0.0286(16) 0.0096(13) 0.0215(12) 0.0007(9) 0.0028(11) 0.0021(10)
C9 0.044(2) 0.0246(15) 0.0270(14) -0.0005(13) 0.0101(13) -0.0004(15)
C10 0.050(2) 0.0266(14) 0.0231(13) -0.0020(15) 0.0040(13) -0.0007(17)
C11 0.0467(19) 0.0198(13) 0.0237(13) 0.0002(13) -0.0011(12) -0.0042(15)
C12 0.0308(16) 0.0181(12) 0.0242(13) 0.0008(14) 0.0027(11) 0.0002(14)
C13 0.0308(16) 0.0157(11) 0.0231(12) -0.0016(13) 0.0005(11) -0.0010(14)
C14 0.0301(16) 0.0184(12) 0.0294(13) 0.0005(14) 0.0033(12) 0.0002(15)
C15 0.0232(15) 0.0250(13) 0.0373(14) -0.0006(15) 0.0043(12) 0.0020(15)
C16 0.0289(16) 0.0284(14) 0.0414(15) -0.0005(16) 0.0108(13) 0.0003(16)
C17 0.0396(18) 0.0279(13) 0.0270(13) -0.0004(14) 0.0109(12) 0.0004(16)
C18 0.0277(15) 0.0262(13) 0.0297(13) -0.0011(14) 0.0037(11) -0.0013(15)
C19 0.0267(18) 0.0287(15) 0.0198(13) 0.0053(12) 0.0035(12) 0.0002(12)
C20 0.0324(19) 0.0278(15) 0.0317(15) 0.0051(13) 0.0046(14) 0.0032(13)
C21 0.036(2) 0.0312(15) 0.0345(16) 0.0048(13) 0.0097(15) 0.0044(14)
C22 0.0273(18) 0.0446(19) 0.0313(16) 0.0131(14) 0.0075(14) 0.0046(14)
C23 0.0300(19) 0.059(2) 0.0359(18) 0.0109(17) 0.0044(15) 0.0065(18)
C24 0.026(2) 0.075(3) 0.0403(19) 0.0116(19) -0.0006(16) 0.0036(19)
C25 0.0301(19) 0.071(3) 0.0328(16) 0.0002(18) -0.0012(14) -0.0045(19)
C26 0.0281(17) 0.0526(18) 0.0316(14) 0.0038(18) 0.0042(13) -0.0011(19)
C27 0.0285(18) 0.0404(18) 0.0225(14) 0.0067(12) 0.0038(13) 0.0009(14)
C28 0.0259(17) 0.0357(16) 0.0243(14) 0.0064(12) 0.0064(13) -0.0010(13)
C29 0.0229(16) 0.0391(18) 0.0229(13) -0.0038(12) 0.0021(12) -0.0033(12)
C30 0.0193(16) 0.055(2) 0.0233(14) -0.0030(13) 0.0007(12) -0.0072(14)
C31 0.028(2) 0.065(2) 0.0275(16) 0.0052(16) 0.0013(14) -0.0101(17)
C32 0.040(2) 0.086(3) 0.0289(18) 0.0097(19) 0.0019(16) -0.021(2)
C33 0.033(2) 0.097(4) 0.0231(15) -0.0071(18) 0.0082(15) -0.021(2)
C34 0.029(2) 0.091(3) 0.0267(17) -0.0138(19) 0.0068(15) -0.009(2)
C35 0.0211(17) 0.068(2) 0.0229(15) -0.0132(15) 0.0014(13) -0.0084(16)
C36 0.0258(18) 0.051(2) 0.0316(16) -0.0174(15) 0.0036(14) 0.0002(15)
C37 0.0225(17) 0.0392(17) 0.0282(15) -0.0086(13) -0.0055(13) 0.0025(13)
S1 0.0282(4) 0.0245(3) 0.0275(3) 0.0001(3) -0.0005(3) 0.0009(3)
O1 0.0273(12) 0.0249(10) 0.0218(9) 0.0018(8) 0.0014(9) 0.0016(9)
N1 0.0249(13) 0.0214(13) 0.0207(10) -0.0008(9) 0.0036(9) -0.0004(10)
O2 0.0330(12) 0.0245(10) 0.0213(10) -0.0019(8) 0.0035(9) 0.0019(9)
N2 0.0259(13) 0.0193(10) 0.0261(11) 0.0002(11) 0.0056(9) 0.0029(12)
C38 0.0287(15) 0.0185(12) 0.0287(13) 0.0004(14) 0.0081(12) -0.0018(14)
C39 0.0205(16) 0.0359(16) 0.0234(14) -0.0050(12) 0.0022(12) -0.0023(13)
B1 0.0257(17) 0.0228(14) 0.0222(13) -0.0019(15) 0.0045(12) 0.0012(16)

loop_
_atom_type_symbol
_atom_type_description
_atom_type_scat_dispersion_real
_atom_type_scat_dispersion_imag
_atom_type_scat_source
C C 0.0181 0.0091 'International Tables Vol C Tables 4.2.6.8 and 6.1.1.4'
H H 0.0000 0.0000 'International Tables Vol C Tables 4.2.6.8 and 6.1.1.4'
B B 0.0090 0.0039 'International Tables Vol C Tables 4.2.6.8 and 6.1.1.4'
N N 0.0311 0.0180 'International Tables Vol C Tables 4.2.6.8 and 6.1.1.4'
O O 0.0492 0.0322 'International Tables Vol C Tables 4.2.6.8 and 6.1.1.4'
S S 0.3331 0.5567 'International Tables Vol C Tables 4.2.6.8 and 6.1.1.4'

loop_
_geom_angle_atom_site_label_1
_geom_angle_atom_site_label_2
_geom_angle_atom_site_label_3
_geom_angle
C2 C1 C6 117.2(3)
C2 C1 H1 121.4
C6 C1 H1 121.4
C1 C2 C3 122.2(3)
C1 C2 H2 118.9
C3 C2 H2 118.9
C4 C3 C2 121.1(3)
C4 C3 H3 119.5
C2 C3 H3 119.5
C3 C4 C5 118.3(3)
C3 C4 H4 120.8
C5 C4 H4 120.8
C4 C5 C6 120.6(3)
C4 C5 C8 131.7(3)
C6 C5 C8 107.7(2)
N1 C6 C1 129.3(2)
N1 C6 C5 110.0(3)
C1 C6 C5 120.6(3)
N1 C7 C12 125.5(2)
N1 C7 C8 112.3(2)
C12 C7 C8 121.9(2)
C9 C8 C7 117.7(3)
C9 C8 C5 139.0(3)
C7 C8 C5 103.2(2)
C8 C9 C10 120.5(3)
C8 C9 H5 119.7
C10 C9 H5 119.7
C9 C10 C11 122.1(3)
C9 C10 H6 119.0
C11 C10 H6 119.0
C10 C11 C12 119.4(3)
C7 C12 C11 118.2(2)
C7 C12 C13 117.0(2)
C11 C12 C13 124.8(3)
N2 C13 C12 122.5(3)
N2 C13 S1 115.73(19)
C12 C13 S1 121.8(2)
C15 C14 C38 122.4(2)
C15 C14 S1 126.2(2)
C38 C14 S1 111.41(19)
C16 C15 C14 117.5(3)
C16 C15 H7 121.2
C14 C15 H7 121.2
C15 C16 C17 120.6(3)
C15 C16 H8 119.7
C17 C16 H8 119.7
C18 C17 C16 122.0(3)
C18 C17 H9 119.0
C16 C17 H9 119.0
C17 C18 C38 117.7(3)
C17 C18 H10 121.1
C38 C18 H10 121.1
O1 C19 C28 120.2(3)
O1 C19 C20 118.3(3)
C28 C19 C20 121.4(3)
C21 C20 C19 119.7(3)
C21 C20 H11 120.2
C19 C20 H11 120.2
C20 C21 C22 121.6(3)
C20 C21 H12 119.2
C22 C21 H12 119.2
C23 C22 C21 122.3(3)
C23 C22 C27 119.1(3)
C21 C22 C27 118.6(3)
C24 C23 C22 121.1(4)
C24 C23 H13 119.4
C22 C23 H13 119.4
C23 C24 C25 120.3(3)
C23 C24 H14 119.8
C25 C24 H14 119.8
C26 C25 C24 119.8(4)
C26 C25 H15 120.1
C24 C25 H15 120.1
C25 C26 C27 121.8(4)
C25 C26 H16 119.1
C27 C26 H16 119.1
C26 C27 C28 122.9(3)
C26 C27 C22 117.8(3)
C28 C27 C22 119.3(3)
C19 C28 C27 118.8(3)
C19 C28 C29 119.8(3)
C27 C28 C29 121.3(3)
C39 C29 C30 118.3(3)
C39 C29 C28 120.8(3)
C30 C29 C28 120.9(3)
C31 C30 C35 119.2(3)
C31 C30 C29 121.7(3)
C35 C30 C29 119.0(3)
C32 C31 C30 119.7(4)
C32 C31 H17 120.1
C30 C31 H17 120.1
C31 C32 C33 120.8(4)
C31 C32 H18 119.6
C33 C32 H18 119.6
C34 C33 C32 120.6(3)
C34 C33 H19 119.7
C32 C33 H19 119.7
C33 C34 C35 121.3(4)
C33 C34 H20 119.4
C35 C34 H20 119.4
C36 C35 C34 122.3(3)
C36 C35 C30 119.4(3)
C34 C35 C30 118.3(3)
C37 C36 C35 120.7(3)
C37 C36 H21 119.6
C35 C36 H21 119.6
C36 C37 C39 120.2(3)
C36 C37 H22 119.9
C39 C37 H22 119.9
C13 S1 C14 89.07(12)
C19 O1 B1 117.4(2)
C7 N1 C6 106.6(2)
C7 N1 B1 123.9(2)
C6 N1 B1 129.5(2)
C39 O2 B1 123.0(2)
C13 N2 C38 111.0(2)
C13 N2 B1 125.1(2)
C38 N2 B1 123.8(2)
C18 C38 C14 119.6(2)
C18 C38 N2 127.6(3)
C14 C38 N2 112.7(2)
O2 C39 C29 123.2(3)
O2 C39 C37 115.9(3)
C29 C39 C37 120.9(3)
O1 B1 O2 116.2(2)
O1 B1 N1 116.1(3)
O2 B1 N1 104.6(2)
O1 B1 N2 102.1(2)
O2 B1 N2 112.3(2)
N1 B1 N2 105.3(2)

loop_
_geom_bond_atom_site_label_1
_geom_bond_atom_site_label_2
_geom_bond_distance
C1 C2 1.384(4)
C1 C6 1.405(4)
C1 H1 0.9500
C2 C3 1.393(5)
C2 H2 0.9500
C3 C4 1.378(5)
C3 H3 0.9500
C4 C5 1.394(5)
C4 H4 0.9500
C5 C6 1.416(4)
C5 C8 1.462(5)
C6 N1 1.404(4)
C7 N1 1.371(4)
C7 C12 1.395(4)
C7 C8 1.449(4)
C8 C9 1.380(4)
C9 C10 1.386(5)
C9 H5 0.9500
C10 C11 1.397(4)
C10 H6 0.9500
C11 C12 1.414(4)
C12 C13 1.433(4)
C13 N2 1.336(3)
C13 S1 1.727(3)
C14 C15 1.389(4)
C14 C38 1.398(4)
C14 S1 1.746(3)
C15 C16 1.381(4)
C15 H7 0.9500
C16 C17 1.392(5)
C16 H8 0.9500
C17 C18 1.390(4)
C17 H9 0.9500
C18 C38 1.395(4)
C18 H10 0.9500
C19 O1 1.372(4)
C19 C28 1.388(4)
C19 C20 1.418(4)
C20 C21 1.367(5)
C20 H11 0.9500
C21 C22 1.420(5)
C21 H12 0.9500
C22 C23 1.416(5)
C22 C27 1.437(5)
C23 C24 1.364(6)
C23 H13 0.9500
C24 C25 1.413(6)
C24 H14 0.9500
C25 C26 1.375(5)
C25 H15 0.9500
C26 C27 1.414(5)
C26 H16 0.9500
C27 C28 1.436(5)
C28 C29 1.489(4)
C29 C39 1.385(4)
C29 C30 1.442(4)
C30 C31 1.417(5)
C30 C35 1.440(5)
C31 C32 1.389(5)
C31 H17 0.9500
C32 C33 1.403(6)
C32 H18 0.9500
C33 C34 1.355(6)
C33 H19 0.9500
C34 C35 1.423(4)
C34 H20 0.9500
C35 C36 1.409(5)
C36 C37 1.364(4)
C36 H21 0.9500
C37 C39 1.426(4)
C37 H22 0.9500
O1 B1 1.446(4)
N1 B1 1.547(3)
O2 C39 1.358(3)
O2 B1 1.465(4)
N2 C38 1.415(3)
N2 B1 1.638(4)

loop_
_geom_torsion_atom_site_label_1
_geom_torsion_atom_site_label_2
_geom_torsion_atom_site_label_3
_geom_torsion_atom_site_label_4
_geom_torsion
C6 C1 C2 C3 0.7(4)
C1 C2 C3 C4 -0.1(5)
C2 C3 C4 C5 -0.3(4)
C3 C4 C5 C6 0.0(4)
C3 C4 C5 C8 -179.2(3)
C2 C1 C6 N1 -180.0(3)
C2 C1 C6 C5 -1.1(4)
C4 C5 C6 N1 179.8(3)
C8 C5 C6 N1 -0.8(3)
C4 C5 C6 C1 0.8(4)
C8 C5 C6 C1 -179.9(2)
N1 C7 C8 C9 179.8(2)
C12 C7 C8 C9 -5.5(4)
N1 C7 C8 C5 -3.1(3)
C12 C7 C8 C5 171.6(3)
C4 C5 C8 C9 -2.4(6)
C6 C5 C8 C9 178.4(3)
C4 C5 C8 C7 -178.5(3)
C6 C5 C8 C7 2.3(3)
C7 C8 C9 C10 2.4(4)
C5 C8 C9 C10 -173.3(3)
C8 C9 C10 C11 1.4(5)
C9 C10 C11 C12 -2.2(5)
N1 C7 C12 C11 178.6(3)
C8 C7 C12 C11 4.7(4)
N1 C7 C12 C13 0.9(5)
C8 C7 C12 C13 -173.0(3)
C10 C11 C12 C7 -0.8(5)
C10 C11 C12 C13 176.7(3)
C7 C12 C13 N2 -4.4(5)
C11 C12 C13 N2 178.1(3)
C7 C12 C13 S1 174.3(2)
C11 C12 C13 S1 -3.2(5)
C38 C14 C15 C16 0.7(5)
S1 C14 C15 C16 179.6(3)
C14 C15 C16 C17 -2.1(5)
C15 C16 C17 C18 1.3(5)
C16 C17 C18 C38 0.9(5)
O1 C19 C20 C21 179.3(3)
C28 C19 C20 C21 -2.9(4)
C19 C20 C21 C22 -3.0(4)
C20 C21 C22 C23 -175.7(3)
C20 C21 C22 C27 3.4(4)
C21 C22 C23 C24 177.1(3)
C27 C22 C23 C24 -2.0(5)
C22 C23 C24 C25 -0.1(5)
C23 C24 C25 C26 1.6(5)
C24 C25 C26 C27 -1.0(5)
C25 C26 C27 C28 -179.5(3)
C25 C26 C27 C22 -1.1(5)
C23 C22 C27 C26 2.5(4)
C21 C22 C27 C26 -176.6(3)
C23 C22 C27 C28 -179.0(3)
C21 C22 C27 C28 1.9(4)
O1 C19 C28 C27 -174.1(2)
C20 C19 C28 C27 8.0(4)
O1 C19 C28 C29 3.8(4)
C20 C19 C28 C29 -174.0(3)
C26 C27 C28 C19 170.9(3)
C22 C27 C28 C19 -7.5(4)
C26 C27 C28 C29 -7.0(4)
C22 C27 C28 C29 174.6(3)
C19 C28 C29 C39 -52.5(4)
C27 C28 C29 C39 125.4(3)
C19 C28 C29 C30 125.8(3)
C27 C28 C29 C30 -56.3(4)
C39 C29 C30 C31 168.5(3)
C28 C29 C30 C31 -9.8(5)
C39 C29 C30 C35 -8.2(4)
C28 C29 C30 C35 173.4(3)
C35 C30 C31 C32 -1.3(5)
C29 C30 C31 C32 -178.0(3)
C30 C31 C32 C33 0.6(5)
C31 C32 C33 C34 1.0(6)
C32 C33 C34 C35 -1.9(6)
C33 C34 C35 C36 -179.1(4)
C33 C34 C35 C30 1.1(5)
C31 C30 C35 C36 -179.3(3)
C29 C30 C35 C36 -2.5(5)
C31 C30 C35 C34 0.5(5)
C29 C30 C35 C34 177.3(3)
C34 C35 C36 C37 -172.3(3)
C30 C35 C36 C37 7.5(5)
C35 C36 C37 C39 -1.6(5)
N2 C13 S1 C14 -1.1(3)
C12 C13 S1 C14 -180.0(3)
C15 C14 S1 C13 -179.3(3)
C38 C14 S1 C13 -0.2(3)
C28 C19 O1 B1 66.4(3)
C20 C19 O1 B1 -115.7(3)
C12 C7 N1 C6 -171.8(3)
C8 C7 N1 C6 2.7(3)
C12 C7 N1 B1 6.8(5)
C8 C7 N1 B1 -178.8(3)
C1 C6 N1 C7 177.9(3)
C5 C6 N1 C7 -1.1(3)
C1 C6 N1 B1 -0.6(5)
C5 C6 N1 B1 -179.5(3)
C12 C13 N2 C38 -179.1(3)
S1 C13 N2 C38 2.1(3)
C12 C13 N2 B1 0.4(5)
S1 C13 N2 B1 -178.4(2)
C17 C18 C38 C14 -2.3(5)
C17 C18 C38 N2 178.9(3)
C15 C14 C38 C18 1.5(5)
S1 C14 C38 C18 -177.6(3)
C15 C14 C38 N2 -179.5(3)
S1 C14 C38 N2 1.4(4)
C13 N2 C38 C18 176.6(3)
B1 N2 C38 C18 -2.8(5)
C13 N2 C38 C14 -2.2(4)
B1 N2 C38 C14 178.3(3)
B1 O2 C39 C29 48.4(4)
B1 O2 C39 C37 -133.4(3)
C30 C29 C39 O2 -167.6(3)
C28 C29 C39 O2 10.7(5)
C30 C29 C39 C37 14.4(4)
C28 C29 C39 C37 -167.3(3)
C36 C37 C39 O2 172.2(3)
C36 C37 C39 C29 -9.7(5)
C19 O1 B1 O2 -52.3(3)
C19 O1 B1 N1 71.3(3)
C19 O1 B1 N2 -174.83(19)
C39 O2 B1 O1 -25.2(4)
C39 O2 B1 N1 -154.5(2)
C39 O2 B1 N2 91.9(3)
C7 N1 B1 O1 102.9(3)
C6 N1 B1 O1 -78.9(4)
C7 N1 B1 O2 -127.7(3)
C6 N1 B1 O2 50.5(4)
C7 N1 B1 N2 -9.2(4)
C6 N1 B1 N2 169.0(2)
C13 N2 B1 O1 -115.7(3)
C38 N2 B1 O1 63.6(3)
C13 N2 B1 O2 119.1(3)
C38 N2 B1 O2 -61.5(4)
C13 N2 B1 N1 5.9(4)
C38 N2 B1 N1 -174.7(3)
